data_1534596
loop_
_publ_author_name
'Lindsjoe, M.'
'Fischer, A.'
'Kloo, L.'

_publ_section_title
;
 Sb8 (Ga Cl4)2: Isolation of a homopolyatomic antimony cation
;
_journal_name_full 'Angew. Chem. Int. ed.'
_journal_page_first 2540
_journal_page_last 2543
_journal_volume 43
_journal_year 2004
_chemical_formula_sum 'Cl8 Ga2 Sb8'
_chemical_name_systematic 'Sb8 (Ga Cl4)2'
_space_group_IT_number 33
_symmetry_space_group_name_Hall 'P 2c -2n'
_symmetry_space_group_name_H-M 'P n a 21'
_cell_angle_alpha 90
_cell_angle_beta 90
_cell_angle_gamma 90
_cell_formula_units_Z 4
_cell_length_a 17.549
_cell_length_b 9.9173
_cell_length_c 12.858
_cell_volume 2237.790
_citation_journal_id_ASTM ACIEF5
_cod_data_source_file Lindsjoe_ACIEF5_2004_1315.cif
_cod_data_source_block Cl8Ga2Sb8
_cod_original_cell_volume 2237.79
_cod_database_code 1534596

loop_
_symmetry_equiv_pos_as_xyz
x,y,z
-x,-y,z+1/2
-x+1/2,y+1/2,z+1/2
x+1/2,-y+1/2,z

loop_
_atom_site_label
_atom_site_type_symbol
_atom_site_fract_x
_atom_site_fract_y
_atom_site_fract_z
_atom_site_occupancy
_atom_site_U_iso_or_equiv
Ga2 Ga+3 -0.3193 0.03483 -0.1223 1 0.0
Sb8 Sb -0.17856 -0.60988 -0.32669 1 0.0
Cl1 Cl-1 -0.38593 0.1827 -0.0384 1 0.0
Sb4 Sb -0.19727 -0.3174 -0.2748 1 0.0
Cl2 Cl-1 -0.20916 0.0143 -0.0493 1 0.0
Sb6 Sb -0.29519 -0.52804 -0.18222 1 0.0
Sb7 Sb -0.04905 -0.44045 -0.2628 1 0.0
Sb2 Sb -0.08375 -0.70527 -0.16261 1 0.0
Cl3 Cl-1 0.05667 0.1797 -0.358 1 0.0
Cl6 Cl-1 -0.3023 0.0999 -0.2798 1 0.0
Cl7 Cl-1 -0.37724 -0.1567 -0.1232 1 0.0
Cl4 Cl-1 -0.11864 0.0117 -0.3829 1 0.0
Sb5 Sb -0.06334 -0.45352 -0.03958 1 0.0
Ga1 Ga+3 -0.00126 0.01393 -0.43465 1 0.0
Cl8 Cl-1 0.0039 0.0439 -0.5999 1 0.0
Cl5 Cl-1 0.05436 -0.1719 -0.389 1 0.0
Sb3 Sb -0.19845 -0.62628 -0.01713 1 0.0
Sb1 Sb -0.21028 -0.33182 -0.05364 1 0.0
